data_7022007
loop_
_publ_author_name
'Ku, Ka Wai'
'Au, Chi Wai'
'Chan, Hoi-Shan'
'Lee, Hung Kay'

_publ_section_title
;
 Divalent europium and ytterbium complexes supported by a bulky 2-pyridyl
 amido ligand: synthesis, structure and reactivity studies.
;
_journal_issue 8
_journal_name_full 'Dalton transactions (Cambridge, England : 2003)'
_journal_page_first 2841
_journal_page_last 2852
_journal_paper_doi 10.1039/c2dt30333g
_journal_volume 42
_journal_year 2013
_chemical_formula_sum 'C40 H54 I N4 O Yb'
_chemical_formula_weight 906.81
_chemical_name_systematic
;
?
;
_space_group_IT_number 14
_symmetry_cell_setting monoclinic
_symmetry_space_group_name_Hall '-P 2ybc'
_symmetry_space_group_name_H-M 'P 1 21/c 1'
_atom_sites_solution_hydrogens geom
_atom_sites_solution_primary direct
_atom_sites_solution_secondary difmap
_audit_creation_method SHELXL-97
_cell_angle_alpha 90.00
_cell_angle_beta 100.4080(10)
_cell_angle_gamma 90.00
_cell_formula_units_Z 4
_cell_length_a 19.2421(5)
_cell_length_b 12.6237(3)
_cell_length_c 17.8425(4)
_cell_measurement_reflns_used 417
_cell_measurement_temperature 296(2)
_cell_measurement_theta_max 15
_cell_measurement_theta_min 15
_cell_volume 4262.75(18)
_computing_cell_refinement 'BRUKER KAPPA APEXII DUO DIFFRACTOMETER'
_computing_data_collection 'BRUKER KAPPA APEXII DUO DIFFRACTOMETER'
_computing_data_reduction 'BRUKER KAPPA APEXII DUO DIFFRACTOMETER'
_computing_molecular_graphics 'SIEMENS SHELXTL'
_computing_publication_material 'SIEMENS SHELXTL'
_computing_structure_refinement 'SHELXL-97 (Sheldrick, 2008)'
_computing_structure_solution 'SHELXS-97 (Sheldrick, 2008)'
_diffrn_ambient_temperature 296(2)
_diffrn_measured_fraction_theta_full 0.999
_diffrn_measured_fraction_theta_max 0.999
_diffrn_measurement_device_type 'BRUKER KAPPA APEXII DUO DIFFRACTOMETER'
_diffrn_measurement_method 'PHI & OMEGA SCAN'
_diffrn_radiation_monochromator graphite
_diffrn_radiation_source 'fine-focus sealed tube'
_diffrn_radiation_type MoK\a
_diffrn_radiation_wavelength 0.71073
_diffrn_reflns_av_R_equivalents 0.0376
_diffrn_reflns_av_sigmaI/netI 0.0278
_diffrn_reflns_limit_h_max 23
_diffrn_reflns_limit_h_min -23
_diffrn_reflns_limit_k_max 15
_diffrn_reflns_limit_k_min -15
_diffrn_reflns_limit_l_max 21
_diffrn_reflns_limit_l_min -18
_diffrn_reflns_number 39618
_diffrn_reflns_theta_full 25.25
_diffrn_reflns_theta_max 25.25
_diffrn_reflns_theta_min 1.94
_exptl_absorpt_coefficient_mu 2.950
_exptl_absorpt_correction_T_max 0.7456
_exptl_absorpt_correction_T_min 0.6150
_exptl_absorpt_correction_type empirical
_exptl_crystal_colour red
_exptl_crystal_density_diffrn 1.413
_exptl_crystal_density_method 'not measured'
_exptl_crystal_description block
_exptl_crystal_F_000 1812
_exptl_crystal_size_max 0.40
_exptl_crystal_size_mid 0.30
_exptl_crystal_size_min 0.20
_platon_squeeze_details
;
;
_refine_diff_density_max 1.258
_refine_diff_density_min -1.205
_refine_diff_density_rms 0.083
_refine_ls_extinction_method none
_refine_ls_goodness_of_fit_ref 1.055
_refine_ls_hydrogen_treatment riding
_refine_ls_matrix_type full
_refine_ls_number_parameters 442
_refine_ls_number_reflns 7711
_refine_ls_number_restraints 8
_refine_ls_restrained_S_all 1.056
_refine_ls_R_factor_all 0.0300
_refine_ls_R_factor_gt 0.0253
_refine_ls_shift/su_max 0.005
_refine_ls_shift/su_mean 0.000
_refine_ls_structure_factor_coef Fsqd
_refine_ls_weighting_details 'calc w=1/[\s^2^(Fo^2^)+(0.0364P)^2^+1.4314P] where P=(Fo^2^+2Fc^2^)/3'
_refine_ls_weighting_scheme calc
_refine_ls_wR_factor_gt 0.0629
_refine_ls_wR_factor_ref 0.0647
_reflns_number_gt 6816
_reflns_number_total 7711
_reflns_threshold_expression >2sigma(I)
_cod_data_source_file c2dt30333g.txt
_cod_data_source_block KKW408B
_cod_depositor_comments
;
The following automatic conversions were performed:

'_symmetry_cell_setting' value 'Monoclinic' changed to 'monoclinic'
according to /home/saulius/struct/CIF-dictionaries/cif_core.dic
dictionary named 'cif_core.dic' version 2.4.2 from 2011-04-26.

Automatic conversion script
Id: cif_fix_values 1891 2012-01-12 08:04:46Z andrius 
;
_cod_original_sg_symbol_H-M P2(1)/c
_cod_database_code 7022007

loop_
_symmetry_equiv_pos_as_xyz
'x, y, z'
'-x, y+1/2, -z+1/2'
'-x, -y, -z'
'x, -y-1/2, z-1/2'

loop_
_atom_site_label
_atom_site_type_symbol
_atom_site_fract_x
_atom_site_fract_y
_atom_site_fract_z
_atom_site_U_iso_or_equiv
_atom_site_adp_type
_atom_site_occupancy
_atom_site_symmetry_multiplicity
_atom_site_calc_flag
_atom_site_refinement_flags
_atom_site_disorder_assembly
_atom_site_disorder_group
Yb1 Yb 0.676158(6) 0.146370(9) 0.321913(7) 0.03302(5) Uani 1 1 d . . .
O1 O 0.59833(12) 0.27409(19) 0.35712(13) 0.0538(6) Uani 1 1 d D B .
I1 I 0.622687(15) 0.17824(2) 0.159621(14) 0.06462(8) Uani 1 1 d . . .
C1 C 0.81695(15) 0.3176(2) 0.31028(18) 0.0382(7) Uani 1 1 d . . .
C2 C 0.87972(15) 0.2771(3) 0.29179(19) 0.0440(7) Uani 1 1 d . . .
C3 C 0.92078(18) 0.3430(3) 0.2549(2) 0.0559(9) Uani 1 1 d . . .
H3A H 0.9624 0.3169 0.2424 0.067 Uiso 1 1 calc R . .
C4 C 0.9013(2) 0.4453(3) 0.2367(2) 0.0653(10) Uani 1 1 d . . .
H4A H 0.9293 0.4878 0.2117 0.078 Uiso 1 1 calc R . .
C5 C 0.8400(2) 0.4853(3) 0.2556(2) 0.0616(10) Uani 1 1 d . . .
H5A H 0.8271 0.5550 0.2433 0.074 Uiso 1 1 calc R . .
C6 C 0.79722(17) 0.4229(2) 0.2928(2) 0.0466(8) Uani 1 1 d . . .
C7 C 0.7322(2) 0.4716(3) 0.3170(2) 0.0561(9) Uani 1 1 d . . .
H7A H 0.7039 0.4137 0.3323 0.067 Uiso 1 1 calc R . .
C8 C 0.6861(3) 0.5321(5) 0.2535(3) 0.1071(19) Uani 1 1 d . . .
H8A H 0.6455 0.5593 0.2714 0.161 Uiso 1 1 calc R . .
H8B H 0.6711 0.4855 0.2111 0.161 Uiso 1 1 calc R . .
H8C H 0.7126 0.5898 0.2376 0.161 Uiso 1 1 calc R . .
C9 C 0.7530(3) 0.5434(4) 0.3848(3) 0.0976(17) Uani 1 1 d . . .
H9A H 0.7113 0.5724 0.3994 0.146 Uiso 1 1 calc R . .
H9B H 0.7820 0.6000 0.3717 0.146 Uiso 1 1 calc R . .
H9C H 0.7791 0.5036 0.4265 0.146 Uiso 1 1 calc R . .
C10 C 0.90331(18) 0.1644(3) 0.3108(2) 0.0519(9) Uani 1 1 d . . .
H10A H 0.8698 0.1326 0.3395 0.062 Uiso 1 1 calc R . .
C11 C 0.9027(3) 0.0979(3) 0.2399(3) 0.0818(13) Uani 1 1 d . . .
H11A H 0.8567 0.1010 0.2084 0.123 Uiso 1 1 calc R . .
H11B H 0.9139 0.0258 0.2544 0.123 Uiso 1 1 calc R . .
H11C H 0.9372 0.1249 0.2121 0.123 Uiso 1 1 calc R . .
C12 C 0.9768(2) 0.1601(4) 0.3611(3) 0.0804(14) Uani 1 1 d . . .
H12A H 0.9769 0.2016 0.4062 0.121 Uiso 1 1 calc R . .
H12B H 1.0111 0.1879 0.3335 0.121 Uiso 1 1 calc R . .
H12C H 0.9884 0.0879 0.3753 0.121 Uiso 1 1 calc R . .
C13 C 0.78590(15) 0.2385(2) 0.42190(17) 0.0368(6) Uani 1 1 d . . .
C14 C 0.84105(19) 0.2842(3) 0.4746(2) 0.0556(9) Uani 1 1 d . . .
H14A H 0.8740 0.3283 0.4583 0.067 Uiso 1 1 calc R . .
C15 C 0.8451(2) 0.2622(4) 0.5502(2) 0.0722(12) Uani 1 1 d . . .
H15A H 0.8812 0.2917 0.5858 0.087 Uiso 1 1 calc R . .
C16 C 0.7959(2) 0.1964(4) 0.5745(2) 0.0674(11) Uani 1 1 d . . .
H16A H 0.7983 0.1829 0.6261 0.081 Uiso 1 1 calc R . .
C17 C 0.74406(19) 0.1518(3) 0.5217(2) 0.0482(8) Uani 1 1 d . . .
C18 C 0.6903(2) 0.0777(3) 0.5441(2) 0.0667(10) Uani 1 1 d . . .
H18A H 0.6587 0.0543 0.4993 0.100 Uiso 1 1 calc R . .
H18B H 0.6641 0.1138 0.5773 0.100 Uiso 1 1 calc R . .
H18C H 0.7139 0.0175 0.5701 0.100 Uiso 1 1 calc R . .
C19 C 0.76923(16) -0.0925(2) 0.30697(19) 0.0419(7) Uani 1 1 d . . .
C20 C 0.7710(2) -0.1298(3) 0.2334(2) 0.0519(9) Uani 1 1 d . . .
C21 C 0.8278(2) -0.1947(3) 0.2229(3) 0.0638(10) Uani 1 1 d . . .
H21A H 0.8299 -0.2199 0.1744 0.077 Uiso 1 1 calc R . .
C22 C 0.8800(2) -0.2218(3) 0.2826(3) 0.0674(11) Uani 1 1 d . . .
H22A H 0.9172 -0.2648 0.2746 0.081 Uiso 1 1 calc R . .
C23 C 0.8772(2) -0.1848(3) 0.3544(3) 0.0636(10) Uani 1 1 d . . .
H23A H 0.9128 -0.2037 0.3947 0.076 Uiso 1 1 calc R . .
C24 C 0.82239(18) -0.1198(2) 0.3687(2) 0.0495(8) Uani 1 1 d . . .
C25 C 0.8212(2) -0.0842(3) 0.4491(2) 0.0588(9) Uani 1 1 d . . .
H25A H 0.7810 -0.0361 0.4472 0.071 Uiso 1 1 calc R . .
C26 C 0.8108(3) -0.1759(4) 0.5017(3) 0.0971(16) Uani 1 1 d . . .
H26A H 0.7690 -0.2148 0.4800 0.146 Uiso 1 1 calc R . .
H26B H 0.8056 -0.1486 0.5506 0.146 Uiso 1 1 calc R . .
H26C H 0.8510 -0.2221 0.5075 0.146 Uiso 1 1 calc R . .
C27 C 0.8878(2) -0.0234(4) 0.4847(3) 0.0835(13) Uani 1 1 d . . .
H27A H 0.8949 0.0347 0.4523 0.125 Uiso 1 1 calc R . .
H27B H 0.9278 -0.0700 0.4906 0.125 Uiso 1 1 calc R . .
H27C H 0.8823 0.0032 0.5338 0.125 Uiso 1 1 calc R . .
C28 C 0.7136(2) -0.1051(3) 0.1656(2) 0.0666(11) Uani 1 1 d . . .
H28A H 0.6817 -0.0533 0.1823 0.080 Uiso 1 1 calc R . .
C29 C 0.6700(3) -0.2037(4) 0.1381(3) 0.0999(17) Uani 1 1 d . . .
H29A H 0.6519 -0.2343 0.1800 0.150 Uiso 1 1 calc R . .
H29B H 0.6993 -0.2544 0.1186 0.150 Uiso 1 1 calc R . .
H29C H 0.6313 -0.1842 0.0986 0.150 Uiso 1 1 calc R . .
C30 C 0.7424(3) -0.0562(4) 0.0999(3) 0.0994(16) Uani 1 1 d . . .
H30A H 0.7690 0.0062 0.1173 0.149 Uiso 1 1 calc R . .
H30B H 0.7039 -0.0375 0.0600 0.149 Uiso 1 1 calc R . .
H30C H 0.7725 -0.1063 0.0809 0.149 Uiso 1 1 calc R . .
C31 C 0.65629(16) -0.0687(2) 0.34289(18) 0.0417(7) Uani 1 1 d . . .
C32 C 0.6452(2) -0.1774(3) 0.3560(2) 0.0615(10) Uani 1 1 d . . .
H32A H 0.6776 -0.2283 0.3468 0.074 Uiso 1 1 calc R . .
C33 C 0.5857(2) -0.2054(3) 0.3824(3) 0.0760(13) Uani 1 1 d . . .
H33A H 0.5777 -0.2764 0.3917 0.091 Uiso 1 1 calc R . .
C34 C 0.5368(2) -0.1307(3) 0.3956(3) 0.0717(12) Uani 1 1 d . . .
H34A H 0.4969 -0.1508 0.4148 0.086 Uiso 1 1 calc R . .
C35 C 0.54813(17) -0.0272(3) 0.3802(2) 0.0541(9) Uani 1 1 d . . .
C36 C 0.4960(2) 0.0589(4) 0.3898(3) 0.0782(13) Uani 1 1 d . . .
H36A H 0.5135 0.1259 0.3759 0.117 Uiso 1 1 calc R . .
H36B H 0.4899 0.0612 0.4421 0.117 Uiso 1 1 calc R . .
H36C H 0.4514 0.0442 0.3577 0.117 Uiso 1 1 calc R . .
C37 C 0.6047(2) 0.3217(4) 0.4322(2) 0.0760(12) Uani 1 1 d D . .
H37A H 0.6538 0.3384 0.4521 0.091 Uiso 1 1 calc R A 1
H37B H 0.5882 0.2726 0.4670 0.091 Uiso 1 1 calc R A 1
C38 C 0.5606(8) 0.4223(11) 0.4253(15) 0.113(7) Uani 0.50 1 d PD B 1
H38A H 0.5898 0.4844 0.4229 0.136 Uiso 0.50 1 calc PR B 1
H38B H 0.5361 0.4296 0.4681 0.136 Uiso 0.50 1 calc PR B 1
C39 C 0.5078(7) 0.4073(15) 0.3504(12) 0.100(6) Uani 0.50 1 d PD B 1
H39A H 0.4625 0.3833 0.3605 0.120 Uiso 0.50 1 calc PR B 1
H39B H 0.5009 0.4733 0.3222 0.120 Uiso 0.50 1 calc PR B 1
C38' C 0.5351(6) 0.3794(13) 0.4308(13) 0.099(6) Uani 0.50 1 d PD B 2
H38C H 0.5379 0.4333 0.4700 0.119 Uiso 0.50 1 calc PR B 2
H38D H 0.4960 0.3317 0.4330 0.119 Uiso 0.50 1 calc PR B 2
C39' C 0.5333(8) 0.4261(11) 0.3507(12) 0.107(7) Uani 0.50 1 d PD B 2
H39C H 0.4892 0.4625 0.3321 0.129 Uiso 0.50 1 calc PR B 2
H39D H 0.5726 0.4740 0.3496 0.129 Uiso 0.50 1 calc PR B 2
C40 C 0.5402(2) 0.3250(4) 0.3062(3) 0.0824(14) Uani 1 1 d D . .
H40A H 0.5049 0.2726 0.2856 0.099 Uiso 1 1 calc R B 1
H40B H 0.5574 0.3580 0.2640 0.099 Uiso 1 1 calc R B 1
N1 N 0.77201(12) 0.25034(18) 0.34560(14) 0.0352(5) Uani 1 1 d . . .
N2 N 0.73836(13) 0.1735(2) 0.44722(15) 0.0399(6) Uani 1 1 d . . .
N3 N 0.71232(12) -0.02413(18) 0.31907(14) 0.0376(5) Uani 1 1 d . . .
N4 N 0.60684(13) 0.0047(2) 0.35453(15) 0.0419(6) Uani 1 1 d . . .

loop_
_atom_site_aniso_label
_atom_site_aniso_U_11
_atom_site_aniso_U_22
_atom_site_aniso_U_33
_atom_site_aniso_U_23
_atom_site_aniso_U_13
_atom_site_aniso_U_12
Yb1 0.03265(8) 0.03410(8) 0.03228(9) -0.00038(5) 0.00577(5) 0.00103(5)
O1 0.0494(13) 0.0624(14) 0.0497(15) -0.0062(11) 0.0095(11) 0.0169(11)
I1 0.08524(19) 0.06930(16) 0.03716(15) 0.00828(11) 0.00529(12) 0.02356(13)
C1 0.0399(16) 0.0394(15) 0.0341(18) -0.0002(13) 0.0034(12) -0.0069(12)
C2 0.0372(16) 0.0516(18) 0.043(2) 0.0054(14) 0.0058(13) -0.0026(13)
C3 0.0426(18) 0.067(2) 0.060(3) 0.0117(17) 0.0138(16) -0.0034(15)
C4 0.063(2) 0.067(2) 0.070(3) 0.011(2) 0.023(2) -0.0208(19)
C5 0.076(3) 0.0417(18) 0.068(3) 0.0062(17) 0.016(2) -0.0130(17)
C6 0.0565(19) 0.0362(16) 0.047(2) -0.0023(14) 0.0102(15) -0.0047(14)
C7 0.072(2) 0.0388(17) 0.062(3) -0.0002(16) 0.0234(19) 0.0053(16)
C8 0.104(4) 0.142(5) 0.076(4) 0.011(3) 0.019(3) 0.062(4)
C9 0.110(4) 0.106(4) 0.078(4) -0.033(3) 0.019(3) 0.027(3)
C10 0.0438(18) 0.063(2) 0.051(2) 0.0158(17) 0.0146(15) 0.0113(15)
C11 0.107(4) 0.061(3) 0.075(3) 0.006(2) 0.011(3) 0.009(2)
C12 0.057(2) 0.106(4) 0.073(3) 0.015(2) 0.000(2) 0.029(2)
C13 0.0375(15) 0.0365(15) 0.0361(19) -0.0031(12) 0.0059(12) 0.0027(12)
C14 0.058(2) 0.065(2) 0.042(2) -0.0070(16) 0.0055(16) -0.0157(17)
C15 0.072(3) 0.100(3) 0.039(2) -0.011(2) -0.0067(18) -0.015(2)
C16 0.078(3) 0.094(3) 0.028(2) 0.0010(19) 0.0047(18) -0.006(2)
C17 0.062(2) 0.056(2) 0.028(2) 0.0002(14) 0.0112(15) 0.0059(15)
C18 0.086(3) 0.073(3) 0.046(2) 0.0106(19) 0.025(2) -0.008(2)
C19 0.0483(17) 0.0276(14) 0.053(2) 0.0027(13) 0.0190(15) 0.0023(12)
C20 0.062(2) 0.0412(18) 0.056(2) -0.0043(15) 0.0202(17) 0.0036(15)
C21 0.077(3) 0.047(2) 0.075(3) -0.0108(19) 0.033(2) 0.0080(18)
C22 0.058(2) 0.049(2) 0.102(4) -0.002(2) 0.030(2) 0.0129(17)
C23 0.055(2) 0.051(2) 0.084(3) 0.012(2) 0.011(2) 0.0137(17)
C24 0.0494(19) 0.0379(16) 0.062(2) 0.0083(15) 0.0117(16) 0.0032(14)
C25 0.063(2) 0.058(2) 0.053(2) 0.0096(17) 0.0035(17) 0.0148(17)
C26 0.127(4) 0.096(3) 0.073(4) 0.021(3) 0.032(3) -0.009(3)
C27 0.094(3) 0.086(3) 0.062(3) 0.009(2) -0.010(2) -0.010(3)
C28 0.089(3) 0.067(2) 0.044(2) -0.0079(18) 0.015(2) 0.024(2)
C29 0.092(4) 0.106(4) 0.094(4) -0.018(3) -0.005(3) -0.007(3)
C30 0.148(5) 0.096(4) 0.054(3) 0.006(3) 0.018(3) 0.003(3)
C31 0.0483(17) 0.0416(16) 0.0352(18) -0.0006(13) 0.0076(13) -0.0065(13)
C32 0.073(2) 0.0410(17) 0.075(3) -0.0006(18) 0.024(2) -0.0080(17)
C33 0.094(3) 0.050(2) 0.091(4) 0.000(2) 0.035(3) -0.031(2)
C34 0.064(2) 0.078(3) 0.080(3) -0.013(2) 0.032(2) -0.034(2)
C35 0.0423(17) 0.071(2) 0.050(2) -0.0095(17) 0.0115(15) -0.0179(16)
C36 0.046(2) 0.099(3) 0.097(4) -0.009(3) 0.033(2) -0.005(2)
C37 0.077(3) 0.090(3) 0.063(3) -0.023(2) 0.018(2) 0.025(2)
C38 0.108(12) 0.112(12) 0.112(13) -0.030(11) -0.002(11) 0.062(11)
C39 0.046(9) 0.129(12) 0.128(13) -0.011(9) 0.025(7) 0.040(7)
C38' 0.084(9) 0.116(11) 0.096(12) -0.048(11) 0.013(8) 0.040(8)
C39' 0.056(11) 0.083(8) 0.194(19) 0.010(9) 0.050(13) 0.047(7)
C40 0.073(3) 0.094(3) 0.074(3) -0.004(3) -0.003(2) 0.042(2)
N1 0.0370(12) 0.0364(12) 0.0319(15) 0.0018(10) 0.0060(10) -0.0018(10)
N2 0.0427(14) 0.0430(13) 0.0355(16) 0.0011(11) 0.0109(11) 0.0027(11)
N3 0.0412(13) 0.0353(12) 0.0384(16) 0.0014(10) 0.0126(11) 0.0014(10)
N4 0.0389(13) 0.0479(15) 0.0399(16) -0.0031(11) 0.0097(11) -0.0054(11)

loop_
_atom_type_symbol
_atom_type_description
_atom_type_scat_dispersion_real
_atom_type_scat_dispersion_imag
_atom_type_scat_source
C C 0.0033 0.0016 'International Tables Vol C Tables 4.2.6.8 and 6.1.1.4'
H H 0.0000 0.0000 'International Tables Vol C Tables 4.2.6.8 and 6.1.1.4'
N N 0.0061 0.0033 'International Tables Vol C Tables 4.2.6.8 and 6.1.1.4'
O O 0.0106 0.0060 'International Tables Vol C Tables 4.2.6.8 and 6.1.1.4'
I I -0.4742 1.8119 'International Tables Vol C Tables 4.2.6.8 and 6.1.1.4'
Yb Yb -0.3850 5.5486 'International Tables Vol C Tables 4.2.6.8 and 6.1.1.4'

loop_
_geom_angle_atom_site_label_1
_geom_angle_atom_site_label_2
_geom_angle_atom_site_label_3
_geom_angle
N1 Yb1 N3 108.36(8)
N1 Yb1 O1 95.16(8)
N3 Yb1 O1 150.08(9)
N1 Yb1 N2 58.50(9)
N3 Yb1 N2 93.09(9)
O1 Yb1 N2 83.48(8)
N1 Yb1 N4 151.38(9)
N3 Yb1 N4 58.42(8)
O1 Yb1 N4 92.17(9)
N2 Yb1 N4 95.09(9)
N1 Yb1 C13 28.91(9)
N3 Yb1 C13 102.26(8)
O1 Yb1 C13 89.33(8)
N2 Yb1 C13 29.59(9)
N4 Yb1 C13 123.95(9)
N1 Yb1 C31 132.53(9)
N3 Yb1 C31 28.87(9)
O1 Yb1 C31 121.49(9)
N2 Yb1 C31 94.18(9)
N4 Yb1 C31 29.56(9)
C13 Yb1 C31 115.62(9)
N1 Yb1 I1 103.70(6)
N3 Yb1 I1 99.40(6)
O1 Yb1 I1 92.46(6)
N2 Yb1 I1 161.05(6)
N4 Yb1 I1 103.58(6)
C13 Yb1 I1 132.34(6)
C31 Yb1 I1 103.65(7)
C37 O1 C40 108.7(3)
C37 O1 Yb1 125.1(2)
C40 O1 Yb1 126.0(2)
C6 C1 C2 120.2(3)
C6 C1 N1 119.8(3)
C2 C1 N1 119.9(3)
C3 C2 C1 118.6(3)
C3 C2 C10 119.7(3)
C1 C2 C10 121.7(3)
C4 C3 C2 121.5(3)
C3 C4 C5 119.8(3)
C4 C5 C6 121.0(3)
C5 C6 C1 118.8(3)
C5 C6 C7 119.5(3)
C1 C6 C7 121.6(3)
C9 C7 C8 109.4(4)
C9 C7 C6 110.9(3)
C8 C7 C6 113.1(3)
C2 C10 C11 112.2(3)
C2 C10 C12 111.8(3)
C11 C10 C12 109.6(3)
N1 C13 N2 112.2(3)
N1 C13 C14 128.2(3)
N2 C13 C14 119.6(3)
N1 C13 Yb1 53.51(14)
N2 C13 Yb1 58.74(15)
C14 C13 Yb1 178.3(3)
C15 C14 C13 118.6(3)
C14 C15 C16 120.7(4)
C17 C16 C15 119.2(4)
N2 C17 C16 121.2(3)
N2 C17 C18 117.0(3)
C16 C17 C18 121.7(3)
C20 C19 C24 121.0(3)
C20 C19 N3 119.3(3)
C24 C19 N3 119.7(3)
C19 C20 C21 118.2(4)
C19 C20 C28 122.7(3)
C21 C20 C28 119.1(4)
C22 C21 C20 121.4(4)
C21 C22 C23 119.5(3)
C22 C23 C24 121.9(4)
C23 C24 C19 118.0(4)
C23 C24 C25 119.3(3)
C19 C24 C25 122.7(3)
C24 C25 C26 112.7(4)
C24 C25 C27 113.0(3)
C26 C25 C27 108.6(4)
C30 C28 C20 112.7(4)
C30 C28 C29 109.9(4)
C20 C28 C29 111.5(4)
N3 C31 N4 112.4(3)
N3 C31 C32 127.6(3)
N4 C31 C32 120.0(3)
N3 C31 Yb1 54.06(14)
N4 C31 Yb1 58.37(15)
C32 C31 Yb1 177.9(3)
C33 C32 C31 118.1(4)
C32 C33 C34 121.6(4)
C35 C34 C33 118.7(3)
N4 C35 C34 121.9(3)
N4 C35 C36 115.9(3)
C34 C35 C36 122.2(3)
O1 C37 C38' 104.7(9)
O1 C37 C38 108.5(10)
C38' C37 C38 28.5(11)
C37 C38 C39 103.8(13)
C40 C39 C38 105.7(13)
C37 C38' C39' 94.1(11)
C40 C39' C38' 100.0(13)
O1 C40 C39 108.7(9)
O1 C40 C39' 100.0(8)
C39 C40 C39' 20.7(8)
C13 N1 C1 118.9(2)
C13 N1 Yb1 97.58(17)
C1 N1 Yb1 143.49(19)
C17 N2 C13 120.7(3)
C17 N2 Yb1 147.6(2)
C13 N2 Yb1 91.67(18)
C31 N3 C19 118.0(2)
C31 N3 Yb1 97.07(18)
C19 N3 Yb1 144.81(18)
C35 N4 C31 119.6(3)
C35 N4 Yb1 148.2(2)
C31 N4 Yb1 92.07(17)

loop_
_geom_bond_atom_site_label_1
_geom_bond_atom_site_label_2
_geom_bond_distance
Yb1 N1 2.241(2)
Yb1 N3 2.265(2)
Yb1 O1 2.362(2)
Yb1 N2 2.363(3)
Yb1 N4 2.366(2)
Yb1 C13 2.763(3)
Yb1 C31 2.777(3)
Yb1 I1 2.9205(3)
O1 C37 1.454(4)
O1 C40 1.457(4)
C1 C6 1.401(4)
C1 C2 1.404(4)
C1 N1 1.437(4)
C2 C3 1.391(5)
C2 C10 1.514(4)
C3 C4 1.367(5)
C4 C5 1.379(5)
C5 C6 1.392(5)
C6 C7 1.524(5)
C7 C9 1.507(6)
C7 C8 1.513(6)
C10 C11 1.515(6)
C10 C12 1.533(5)
C13 N1 1.347(4)
C13 N2 1.365(4)
C13 C14 1.408(4)
C14 C15 1.365(5)
C15 C16 1.385(6)
C16 C17 1.365(5)
C17 N2 1.341(4)
C17 C18 1.501(5)
C19 C20 1.401(5)
C19 C24 1.403(5)
C19 N3 1.441(4)
C20 C21 1.405(5)
C20 C28 1.516(5)
C21 C22 1.370(6)
C22 C23 1.374(6)
C23 C24 1.395(5)
C24 C25 1.508(5)
C25 C26 1.527(6)
C25 C27 1.529(6)
C28 C30 1.514(6)
C28 C29 1.532(6)
C31 N3 1.351(4)
C31 N4 1.371(4)
C31 C32 1.414(4)
C32 C33 1.361(5)
C33 C34 1.382(6)
C34 C35 1.360(5)
C35 N4 1.354(4)
C35 C36 1.511(5)
C37 C38' 1.521(9)
C37 C38 1.521(9)
C38 C39 1.537(9)
C39 C40 1.506(9)
C38' C39' 1.540(10)
C39' C40 1.522(9)

loop_
_platon_squeeze_void_nr
_platon_squeeze_void_average_x
_platon_squeeze_void_average_y
_platon_squeeze_void_average_z
_platon_squeeze_void_volume
_platon_squeeze_void_count_electrons
1 0.000 0.000 0.000 171.2 31.8
2 0.000 0.500 0.500 171.2 31.8
